data_7004561
loop_
_publ_author_name
'Ferreir\'os-Mart\'inez, Raquel'
'Esteban-G\'omez, David'
'Platas-Iglesias, Carlos'
'de Blas, Andr\'es'
'Rodr\'iguez-Blas, Teresa'

_publ_section_title
;
 Zn(ii), Cd(ii) and Pb(ii) complexation with pyridinecarboxylate
 containing ligands
;
_journal_issue 42
_journal_name_full 'Dalton Transactions'
_journal_page_first 5754
_journal_page_last 5765
_journal_paper_doi 10.1039/b808631a
_journal_year 2008
_chemical_compound_source 'synthesis as described'
_chemical_formula_moiety 'C16 H20 N4 O4, 2(Cl)'
_chemical_formula_sum 'C16 H20 Cl2 N4 O4'
_chemical_formula_weight 403.26
_chemical_name_systematic
;
?
;
_space_group_IT_number 14
_symmetry_cell_setting monoclinic
_symmetry_Int_Tables_number 14
_symmetry_space_group_name_Hall '-P 2ybc'
_symmetry_space_group_name_H-M 'P 1 21/c 1'
_atom_sites_solution_hydrogens geom
_atom_sites_solution_primary direct
_atom_sites_solution_secondary difmap
_audit_conform_dict_location ftp://ftp.iucr.org/pub/cif_core.dic
_audit_conform_dict_name cif_core.dic
_audit_conform_dict_version 2.3
_audit_creation_date 2006-05-05T12:35:37-00:00
_audit_creation_method 'WinGX routine CIF_UPDATE'
_cell_angle_alpha 90
_cell_angle_beta 92.341(2)
_cell_angle_gamma 90
_cell_formula_units_Z 2
_cell_length_a 14.2629(16)
_cell_length_b 7.8583(9)
_cell_length_c 8.1247(10)
_cell_measurement_reflns_used 3496
_cell_measurement_temperature 298.0(1)
_cell_measurement_theta_max 28.2795
_cell_measurement_theta_min 2.8365
_cell_measurement_wavelength 0.71073
_cell_volume 909.87(18)
_computing_cell_refinement 'BRUKER SMART'
_computing_data_collection 'BRUKER SMART'
_computing_molecular_graphics 'Ortep-3 for Windows (Farrugia, 1997)'
_computing_publication_material 'WinGX publication routines (Farrugia, 1999)'
_computing_structure_refinement 'SHELXL-97 (Sheldrick, 1997)'
_computing_structure_solution 'SHELXS-97 (Sheldrick, 1997)'
_diffrn_ambient_temperature 298.0(1)
_diffrn_measured_fraction_theta_full 0.998
_diffrn_measured_fraction_theta_max 0.998
_diffrn_measurement_device_type 'Bruker SMART1000 CCD'
_diffrn_measurement_method 'omega and phi rotation with narrow frames'
_diffrn_radiation_monochromator graphite
_diffrn_radiation_probe x-ray
_diffrn_radiation_type MoK\a
_diffrn_radiation_wavelength 0.71073
_diffrn_reflns_av_R_equivalents 0.0358
_diffrn_reflns_av_unetI/netI 0.0287
_diffrn_reflns_limit_h_max 18
_diffrn_reflns_limit_h_min -19
_diffrn_reflns_limit_k_max 10
_diffrn_reflns_limit_k_min -10
_diffrn_reflns_limit_l_max 10
_diffrn_reflns_limit_l_min -10
_diffrn_reflns_number 11928
_diffrn_reflns_theta_full 28.34
_diffrn_reflns_theta_max 28.34
_diffrn_reflns_theta_min 1.43
_diffrn_standards_decay_% 0.41
_exptl_absorpt_coefficient_mu 0.387
_exptl_absorpt_correction_T_max 0.99
_exptl_absorpt_correction_T_min 0.83
_exptl_absorpt_correction_type multi-scan
_exptl_absorpt_process_details 'SADABS,Bruker-AXS V2.03'
_exptl_crystal_colour colourless
_exptl_crystal_density_diffrn 1.472
_exptl_crystal_density_method 'not measured'
_exptl_crystal_description plate
_exptl_crystal_F_000 420
_exptl_crystal_size_max 0.44
_exptl_crystal_size_mid 0.29
_exptl_crystal_size_min 0.04
_refine_diff_density_max 0.243
_refine_diff_density_min -0.205
_refine_diff_density_rms 0.047
_refine_ls_extinction_method none
_refine_ls_goodness_of_fit_ref 1.142
_refine_ls_hydrogen_treatment constr
_refine_ls_matrix_type full
_refine_ls_number_parameters 119
_refine_ls_number_reflns 2270
_refine_ls_number_restraints 0
_refine_ls_restrained_S_all 1.142
_refine_ls_R_factor_all 0.059
_refine_ls_R_factor_gt 0.0345
_refine_ls_shift/su_max 0
_refine_ls_shift/su_mean 0
_refine_ls_structure_factor_coef Fsqd
_refine_ls_weighting_details 'calc w=1/[\s^2^(Fo^2^)+(0.0290P)^2^+0.3239P] where P=(Fo^2^+2Fc^2^)/3'
_refine_ls_weighting_scheme calc
_refine_ls_wR_factor_gt 0.0722
_refine_ls_wR_factor_ref 0.0901
_reflns_number_gt 1636
_reflns_number_total 2270
_reflns_threshold_expression >2sigma(I)
_cod_data_source_file b808631a.txt
_cod_data_source_block rfm45
_cod_original_sg_symbol_H-M 'P 21/c'
_cod_database_code 7004561

loop_
_symmetry_equiv_pos_as_xyz
'x, y, z'
'-x, y+1/2, -z+1/2'
'-x, -y, -z'
'x, -y-1/2, z-1/2'

loop_
_atom_site_label
_atom_site_type_symbol
_atom_site_fract_x
_atom_site_fract_y
_atom_site_fract_z
_atom_site_U_iso_or_equiv
_atom_site_adp_type
_atom_site_occupancy
_atom_site_symmetry_multiplicity
_atom_site_calc_flag
_atom_site_refinement_flags
_atom_site_disorder_assembly
_atom_site_disorder_group
C8 C 0.36034(14) 0.7483(3) 0.1085(3) 0.0446(5) Uani 1 1 d . . .
Cl1 Cl 0.10078(3) 0.90097(6) 0.37963(6) 0.04132(15) Uani 1 1 d . . .
N2 N 0.08221(9) 1.00316(18) -0.17609(17) 0.0284(3) Uani 1 1 d . . .
H2A H 0.0367 1.0061 -0.2561 0.034 Uiso 1 1 calc R . .
H2B H 0.1031 0.8953 -0.1675 0.034 Uiso 1 1 calc R . .
O2 O 0.29946(11) 0.63121(18) 0.0559(2) 0.0578(4) Uani 1 1 d . . .
H2 H 0.2631 0.6728 -0.0138 0.087 Uiso 1 1 calc R . .
O1 O 0.42681(11) 0.7114(2) 0.1964(2) 0.0696(5) Uani 1 1 d . . .
C9 C 0.04225(12) 1.0546(2) -0.0180(2) 0.0334(4) Uani 1 1 d . . .
H9A H 0.0237 1.1732 -0.0237 0.04 Uiso 1 1 calc R . .
H9B H 0.0895 1.0423 0.0705 0.04 Uiso 1 1 calc R . .
C1 C 0.16073(12) 1.1153(2) -0.2232(2) 0.0325(4) Uani 1 1 d . . .
H1A H 0.1394 1.2325 -0.2254 0.039 Uiso 1 1 calc R . .
H1B H 0.1791 1.0856 -0.3332 0.039 Uiso 1 1 calc R . .
N1 N 0.26366(9) 0.94403(18) -0.04851(18) 0.0294(3) Uani 1 1 d . . .
C2 C 0.24448(11) 1.0997(2) -0.1054(2) 0.0281(4) Uani 1 1 d . . .
C6 C 0.34030(11) 0.9256(2) 0.0510(2) 0.0321(4) Uani 1 1 d . . .
C3 C 0.29902(13) 1.2401(2) -0.0643(2) 0.0374(4) Uani 1 1 d . . .
H3 H 0.2831 1.3472 -0.1052 0.045 Uiso 1 1 calc R . .
C5 C 0.39909(13) 1.0580(3) 0.0969(2) 0.0396(5) Uani 1 1 d . . .
H5 H 0.4519 1.0395 0.1654 0.048 Uiso 1 1 calc R . .
C4 C 0.37755(14) 1.2184(3) 0.0387(3) 0.0432(5) Uani 1 1 d . . .
H4 H 0.4153 1.3108 0.0683 0.052 Uiso 1 1 calc R . .

loop_
_atom_site_aniso_label
_atom_site_aniso_U_11
_atom_site_aniso_U_22
_atom_site_aniso_U_33
_atom_site_aniso_U_23
_atom_site_aniso_U_13
_atom_site_aniso_U_12
C8 0.0348(10) 0.0433(12) 0.0546(13) 0.0091(10) -0.0120(9) 0.0012(9)
Cl1 0.0369(3) 0.0351(3) 0.0505(3) 0.0029(2) -0.0165(2) 0.0022(2)
N2 0.0242(7) 0.0294(8) 0.0309(8) 0.0007(6) -0.0077(6) 0.0035(6)
O2 0.0526(9) 0.0333(8) 0.0850(12) 0.0132(8) -0.0293(8) -0.0019(7)
O1 0.0454(9) 0.0665(11) 0.0939(13) 0.0248(10) -0.0339(9) 0.0041(8)
C9 0.0269(9) 0.0370(10) 0.0359(10) -0.0048(8) -0.0024(7) -0.0014(7)
C1 0.0317(9) 0.0322(9) 0.0335(9) 0.0066(8) -0.0011(7) 0.0010(8)
N1 0.0236(7) 0.0282(8) 0.0359(8) 0.0010(6) -0.0054(6) -0.0008(6)
C2 0.0247(8) 0.0293(9) 0.0306(9) -0.0014(7) 0.0029(7) 0.0006(7)
C6 0.0233(8) 0.0360(10) 0.0364(10) 0.0000(8) -0.0050(7) 0.0005(7)
C3 0.0390(10) 0.0276(9) 0.0457(11) -0.0021(8) 0.0051(9) -0.0033(8)
C5 0.0273(9) 0.0480(12) 0.0430(11) -0.0070(9) -0.0059(8) -0.0047(8)
C4 0.0367(10) 0.0390(11) 0.0536(13) -0.0112(9) -0.0007(9) -0.0133(9)

loop_
_atom_type_symbol
_atom_type_description
_atom_type_scat_dispersion_real
_atom_type_scat_dispersion_imag
_atom_type_scat_source
C C 0.0033 0.0016 'International Tables Vol C Tables 4.2.6.8 and 6.1.1.4'
H H 0 0 'International Tables Vol C Tables 4.2.6.8 and 6.1.1.4'
N N 0.0061 0.0033 'International Tables Vol C Tables 4.2.6.8 and 6.1.1.4'
O O 0.0106 0.006 'International Tables Vol C Tables 4.2.6.8 and 6.1.1.4'
Cl Cl 0.1484 0.1585 'International Tables Vol C Tables 4.2.6.8 and 6.1.1.4'

loop_
_geom_angle_atom_site_label_1
_geom_angle_atom_site_label_2
_geom_angle_atom_site_label_3
_geom_angle
_geom_angle_site_symmetry_1
_geom_angle_site_symmetry_3
_geom_angle_publ_flag
O1 C8 O2 121.08(19) . . ?
O1 C8 C6 123.26(19) . . ?
O2 C8 C6 115.66(16) . . ?
C9 N2 C1 112.44(13) . . ?
C9 N2 H2A 109.1 . . ?
C1 N2 H2A 109.1 . . ?
C9 N2 H2B 109.1 . . ?
C1 N2 H2B 109.1 . . ?
H2A N2 H2B 107.8 . . ?
C8 O2 H2 109.5 . . ?
N2 C9 C9 110.46(18) . 3_575 ?
N2 C9 H9A 109.6 . . ?
C9 C9 H9A 109.6 3_575 . ?
N2 C9 H9B 109.6 . . ?
C9 C9 H9B 109.6 3_575 . ?
H9A C9 H9B 108.1 . . ?
N2 C1 C2 112.00(13) . . ?
N2 C1 H1A 109.2 . . ?
C2 C1 H1A 109.2 . . ?
N2 C1 H1B 109.2 . . ?
C2 C1 H1B 109.2 . . ?
H1A C1 H1B 107.9 . . ?
C2 N1 C6 117.34(15) . . ?
N1 C2 C3 122.91(16) . . ?
N1 C2 C1 116.21(15) . . ?
C3 C2 C1 120.84(16) . . ?
N1 C6 C5 123.61(17) . . ?
N1 C6 C8 115.50(16) . . ?
C5 C6 C8 120.89(16) . . ?
C4 C3 C2 118.82(18) . . ?
C4 C3 H3 120.6 . . ?
C2 C3 H3 120.6 . . ?
C4 C5 C6 118.28(17) . . ?
C4 C5 H5 120.9 . . ?
C6 C5 H5 120.9 . . ?
C5 C4 C3 119.03(17) . . ?
C5 C4 H4 120.5 . . ?
C3 C4 H4 120.5 . . ?

loop_
_geom_bond_atom_site_label_1
_geom_bond_atom_site_label_2
_geom_bond_distance
_geom_bond_site_symmetry_2
_geom_bond_publ_flag
C8 O1 1.199(2) . ?
C8 O2 1.324(2) . ?
C8 C6 1.493(3) . ?
N2 C9 1.482(2) . ?
N2 C1 1.487(2) . ?
N2 H2A 0.9 . ?
N2 H2B 0.9 . ?
O2 H2 0.82 . ?
C9 C9 1.517(3) 3_575 ?
C9 H9A 0.97 . ?
C9 H9B 0.97 . ?
C1 C2 1.505(2) . ?
C1 H1A 0.97 . ?
C1 H1B 0.97 . ?
N1 C2 1.332(2) . ?
N1 C6 1.341(2) . ?
C2 C3 1.383(2) . ?
C6 C5 1.378(2) . ?
C3 C4 1.381(3) . ?
C3 H3 0.93 . ?
C5 C4 1.376(3) . ?
C5 H5 0.93 . ?
C4 H4 0.93 . ?

loop_
_geom_hbond_atom_site_label_D
_geom_hbond_atom_site_label_H
_geom_hbond_atom_site_label_A
_geom_hbond_distance_DH
_geom_hbond_distance_HA
_geom_hbond_distance_DA
_geom_hbond_angle_DHA
_geom_hbond_site_symmetry_A
N2 H2A Cl1 0.9 2.29 3.1244(14) 154.9 3_575
N2 H2B Cl1 0.9 2.36 3.2173(15) 159.2 4_575
O2 H2 N1 0.82 2.15 2.644(2) 118.7 .
O2 H2 Cl1 0.82 2.51 3.1327(15) 134.1 4_575

loop_
_geom_torsion_atom_site_label_1
_geom_torsion_atom_site_label_2
_geom_torsion_atom_site_label_3
_geom_torsion_atom_site_label_4
_geom_torsion
_geom_torsion_site_symmetry_1
_geom_torsion_site_symmetry_2
_geom_torsion_site_symmetry_3
_geom_torsion_site_symmetry_4
_geom_torsion_publ_flag
C1 N2 C9 C9 175.56(17) . . . 3_575 ?
C9 N2 C1 C2 65.99(18) . . . . ?
C6 N1 C2 C3 -0.9(3) . . . . ?
C6 N1 C2 C1 177.17(15) . . . . ?
N2 C1 C2 N1 38.3(2) . . . . ?
N2 C1 C2 C3 -143.57(16) . . . . ?
C2 N1 C6 C5 0.2(3) . . . . ?
C2 N1 C6 C8 -178.59(16) . . . . ?
O1 C8 C6 N1 179.1(2) . . . . ?
O2 C8 C6 N1 -0.8(3) . . . . ?
O1 C8 C6 C5 0.3(3) . . . . ?
O2 C8 C6 C5 -179.57(19) . . . . ?
N1 C2 C3 C4 0.8(3) . . . . ?
C1 C2 C3 C4 -177.21(17) . . . . ?
N1 C6 C5 C4 0.7(3) . . . . ?
C8 C6 C5 C4 179.35(19) . . . . ?
C6 C5 C4 C3 -0.8(3) . . . . ?
C2 C3 C4 C5 0.1(3) . . . . ?
